data_7058220
loop_
_publ_author_name
'Berrones-Reyes, Jessica C.'
'Mu\~noz-Flores, Blanca M.'
'Molina-Paredes, Abigail'
'Ibarra Rodr\'iguez, Marisol'
'Rodr\'iguez-Ortega, Alejandro'
'Dias, H. V. Rasika'
'Jim\'enez-P\'erez, V\'ictor M.'

_publ_section_title
;
 Fluorescent organotin compounds as dyes in silk fibroin (Bombyx mori):
 ultrasound-assisted synthesis, chemo-optical characterization,
 cytotoxicity, and confocal fluorescence microscopy
;
_journal_issue 13
_journal_name_full 'New Journal of Chemistry'
_journal_page_first 5150
_journal_paper_doi 10.1039/C8NJ05248D
_journal_volume 43
_journal_year 2019
_chemical_formula_moiety 'C34 H36 N2 O2 Sn'
_chemical_formula_sum 'C34 H36 N2 O2 Sn'
_chemical_formula_weight 623.34
_space_group_crystal_system triclinic
_space_group_IT_number 2
_space_group_name_Hall '-P 1'
_space_group_name_H-M_alt 'P -1'
_symmetry_space_group_name_Hall '-P 1'
_symmetry_space_group_name_H-M 'P -1'
_atom_sites_solution_hydrogens geom
_atom_sites_solution_primary direct
_audit_creation_date 2018-10-08
_audit_creation_method
;
Olex2 1.2
(compiled 2018.05.29 svn.r3508 for OlexSys, GUI svn.r5506)
;
_audit_update_record
;
2018-10-08 deposited with the CCDC.    2019-02-27 downloaded from the CCDC.
;
_cell_angle_alpha 85.3470(10)
_cell_angle_beta 87.3890(10)
_cell_angle_gamma 83.9970(10)
_cell_formula_units_Z 2
_cell_length_a 10.3043(12)
_cell_length_b 11.1764(13)
_cell_length_c 12.8993(15)
_cell_measurement_reflns_used 9963
_cell_measurement_temperature 100(2)
_cell_measurement_theta_max 28.33
_cell_measurement_theta_min 2.33
_cell_volume 1471.5(3)
_computing_cell_refinement 'SAINT v7.68A (Bruker, 2009)'
_computing_data_collection 'Bruker SMART'
_computing_data_reduction 'SAINT v7.68A (Bruker, 2009)'
_computing_molecular_graphics 'Olex2 (Dolomanov et al., 2009)'
_computing_publication_material 'Olex2 (Dolomanov et al., 2009)'
_computing_structure_refinement 'ShelXL (Sheldrick, 2015)'
_computing_structure_solution 'ShelXS (Sheldrick, 2008)'
_diffrn_ambient_temperature 100.15
_diffrn_measured_fraction_theta_full 0.999
_diffrn_measured_fraction_theta_max 0.987
_diffrn_measurement_device_type 'Bruker APEX-II CCD'
_diffrn_measurement_method '\f and \w scans'
_diffrn_radiation_monochromator graphite
_diffrn_radiation_type MoK\a
_diffrn_radiation_wavelength 0.71073
_diffrn_reflns_av_R_equivalents 0.0177
_diffrn_reflns_av_unetI/netI 0.0244
_diffrn_reflns_Laue_measured_fraction_full 0.999
_diffrn_reflns_Laue_measured_fraction_max 0.987
_diffrn_reflns_limit_h_max 13
_diffrn_reflns_limit_h_min -13
_diffrn_reflns_limit_k_max 14
_diffrn_reflns_limit_k_min -14
_diffrn_reflns_limit_l_max 17
_diffrn_reflns_limit_l_min -16
_diffrn_reflns_number 14585
_diffrn_reflns_point_group_measured_fraction_full 0.999
_diffrn_reflns_point_group_measured_fraction_max 0.987
_diffrn_reflns_theta_full 25.242
_diffrn_reflns_theta_max 28.329
_diffrn_reflns_theta_min 1.585
_diffrn_standards_number 0
_exptl_absorpt_coefficient_mu 0.901
_exptl_absorpt_correction_T_max 0.7457
_exptl_absorpt_correction_T_min 0.6218
_exptl_absorpt_correction_type multi-scan
_exptl_absorpt_process_details
'SADABS-2008/1 (Bruker,2008) was used for absorption correction. wR2(int) was 0.0572 before and 0.0265 after correction. The Ratio of minimum to maximum transmission is 0.8338. The \l/2 correction factor is 0.0015.'
_exptl_crystal_colour yellow
_exptl_crystal_colour_primary yellow
_exptl_crystal_density_diffrn 1.407
_exptl_crystal_density_method 'not measured'
_exptl_crystal_description prism
_exptl_crystal_F_000 640
_exptl_crystal_size_max 0.32
_exptl_crystal_size_mid 0.08
_exptl_crystal_size_min 0.05
_refine_diff_density_max 1.137
_refine_diff_density_min -0.653
_refine_diff_density_rms 0.086
_refine_ls_extinction_method none
_refine_ls_goodness_of_fit_ref 1.080
_refine_ls_hydrogen_treatment constr
_refine_ls_matrix_type full
_refine_ls_number_parameters 358
_refine_ls_number_reflns 7251
_refine_ls_number_restraints 0
_refine_ls_restrained_S_all 1.080
_refine_ls_R_factor_all 0.0293
_refine_ls_R_factor_gt 0.0282
_refine_ls_shift/su_max 0.003
_refine_ls_shift/su_mean 0.000
_refine_ls_structure_factor_coef Fsqd
_refine_ls_weighting_details 'w=1/[\s^2^(Fo^2^)+(0.0432P)^2^+0.6820P] where P=(Fo^2^+2Fc^2^)/3'
_refine_ls_weighting_scheme calc
_refine_ls_wR_factor_gt 0.0716
_refine_ls_wR_factor_ref 0.0725
_reflns_Friedel_coverage 0.000
_reflns_number_gt 6950
_reflns_number_total 7251
_reflns_threshold_expression 'I > 2\s(I)'
_cod_data_source_file c8nj05248d2.cif
_cod_data_source_block dias831m
_cod_depositor_comments 'Adding full bibliography for 7058219--7058220.cif.'
_cod_database_code 7058220
_shelx_shelxl_version_number 2017/1
_shelx_space_group_comment
;
The symmetry employed for this shelxl refinement is uniquely defined
by the following loop, which should always be used as a source of
symmetry information in preference to the above space-group names.
They are only intended as comments.
;
_shelx_estimated_absorpt_t_max 0.956
_shelx_estimated_absorpt_t_min 0.761
_olex2_refinement_description
;
1. Fixed Uiso
 At 1.2 times of:
  All C(H) groups
 At 1.5 times of:
  All C(H,H,H) groups
2.a Aromatic/amide H refined with riding coordinates:
 C3(H3), C5(H5), C7(H7), C10(H10), C11(H11), C12(H12), C13(H13), C14(H14),
 C24(H24), C25(H25), C26(H26), C27(H27), C28(H28), C30(H30), C31(H31), C32(H32),
  C33(H33), C34(H34)
2.b Idealised Me refined as rotating group:
 C16(H16A,H16B,H16C), C17(H17A,H17B,H17C), C18(H18A,H18B,H18C), C20(H20A,H20B,
 H20C), C21(H21A,H21B,H21C), C22(H22A,H22B,H22C)
;
_olex2_submission_special_instructions 'No special instructions were received'

loop_
_space_group_symop_operation_xyz
'x, y, z'
'-x, -y, -z'

loop_
_atom_site_label
_atom_site_type_symbol
_atom_site_fract_x
_atom_site_fract_y
_atom_site_fract_z
_atom_site_U_iso_or_equiv
_atom_site_adp_type
_atom_site_occupancy
_atom_site_site_symmetry_order
_atom_site_calc_flag
_atom_site_refinement_flags_posn
Sn Sn 0.15058(2) 0.73284(2) 0.08417(2) 0.01655(5) Uani 1 1 d .
O1 O 0.01717(12) 0.75129(11) 0.20937(10) 0.0197(2) Uani 1 1 d .
O2 O 0.29048(13) 0.78391(11) -0.03435(10) 0.0216(2) Uani 1 1 d .
N1 N 0.14724(14) 0.92442(13) 0.08326(11) 0.0172(3) Uani 1 1 d .
N2 N 0.23282(14) 0.97961(13) 0.01190(11) 0.0190(3) Uani 1 1 d .
C1 C -0.04770(16) 0.84569(15) 0.25153(13) 0.0166(3) Uani 1 1 d .
C2 C -0.14836(16) 0.82758(15) 0.32892(13) 0.0173(3) Uani 1 1 d .
C3 C -0.20339(17) 0.92758(16) 0.37879(14) 0.0191(3) Uani 1 1 d .
H3 H -0.269276 0.915279 0.431380 0.023 Uiso 1 1 calc R
C4 C -0.16842(16) 1.04584(15) 0.35688(13) 0.0182(3) Uani 1 1 d .
C5 C -0.07794(16) 1.06295(15) 0.27678(13) 0.0182(3) Uani 1 1 d .
H5 H -0.055686 1.142174 0.256941 0.022 Uiso 1 1 calc R
C6 C -0.01725(16) 0.96518(15) 0.22324(13) 0.0170(3) Uani 1 1 d .
C7 C 0.07712(17) 0.99664(15) 0.14311(13) 0.0182(3) Uani 1 1 d .
H7 H 0.089973 1.079744 0.132455 0.022 Uiso 1 1 calc R
C8 C 0.30199(16) 0.89956(15) -0.04227(13) 0.0179(3) Uani 1 1 d .
C9 C 0.40338(16) 0.94526(16) -0.11605(13) 0.0182(3) Uani 1 1 d .
C10 C 0.41900(18) 1.06845(17) -0.12878(15) 0.0236(4) Uani 1 1 d .
H10 H 0.362232 1.123974 -0.091730 0.028 Uiso 1 1 calc R
C11 C 0.51708(19) 1.11000(18) -0.19531(15) 0.0265(4) Uani 1 1 d .
H11 H 0.526975 1.193818 -0.203951 0.032 Uiso 1 1 calc R
C12 C 0.60074(18) 1.02906(19) -0.24924(14) 0.0264(4) Uani 1 1 d .
H12 H 0.667975 1.057532 -0.294596 0.032 Uiso 1 1 calc R
C13 C 0.58616(19) 0.90694(19) -0.23692(15) 0.0281(4) Uani 1 1 d .
H13 H 0.643667 0.851778 -0.273757 0.034 Uiso 1 1 calc R
C14 C 0.48778(19) 0.86462(17) -0.17090(14) 0.0241(4) Uani 1 1 d .
H14 H 0.477922 0.780768 -0.163065 0.029 Uiso 1 1 calc R
C15 C -0.19215(17) 0.70153(16) 0.36041(14) 0.0202(3) Uani 1 1 d .
C16 C -0.22631(18) 0.63870(17) 0.26483(15) 0.0241(4) Uani 1 1 d .
H16A H -0.252937 0.558730 0.287342 0.036 Uiso 1 1 calc GR
H16B H -0.149658 0.630121 0.217176 0.036 Uiso 1 1 calc GR
H16C H -0.298096 0.687249 0.229103 0.036 Uiso 1 1 calc GR
C17 C -0.08296(19) 0.62270(18) 0.41859(15) 0.0260(4) Uani 1 1 d .
H17A H -0.063449 0.660933 0.481042 0.039 Uiso 1 1 calc GR
H17B H -0.004355 0.614082 0.373017 0.039 Uiso 1 1 calc GR
H17C H -0.111519 0.542888 0.438782 0.039 Uiso 1 1 calc GR
C18 C -0.3157(2) 0.70892(18) 0.43227(16) 0.0291(4) Uani 1 1 d .
H18A H -0.346183 0.628652 0.444764 0.044 Uiso 1 1 calc GR
H18B H -0.384140 0.764643 0.399126 0.044 Uiso 1 1 calc GR
H18C H -0.295422 0.738184 0.498679 0.044 Uiso 1 1 calc GR
C19 C -0.22133(17) 1.14555(16) 0.42680(14) 0.0205(3) Uani 1 1 d .
C20 C -0.15009(19) 1.12205(19) 0.52980(15) 0.0269(4) Uani 1 1 d .
H20A H -0.184556 1.182459 0.577646 0.040 Uiso 1 1 calc GR
H20B H -0.056434 1.127436 0.516310 0.040 Uiso 1 1 calc GR
H20C H -0.163883 1.041278 0.561074 0.040 Uiso 1 1 calc GR
C21 C -0.36911(18) 1.14531(19) 0.44967(16) 0.0283(4) Uani 1 1 d .
H21A H -0.414964 1.158493 0.384171 0.042 Uiso 1 1 calc GR
H21B H -0.399401 1.209931 0.494674 0.042 Uiso 1 1 calc GR
H21C H -0.387126 1.067356 0.484739 0.042 Uiso 1 1 calc GR
C22 C -0.1959(2) 1.27118(17) 0.37791(17) 0.0329(5) Uani 1 1 d .
H22A H -0.238020 1.286066 0.310830 0.049 Uiso 1 1 calc GR
H22B H -0.101655 1.275239 0.367201 0.049 Uiso 1 1 calc GR
H22C H -0.231825 1.332459 0.424485 0.049 Uiso 1 1 calc GR
C23 C 0.29445(17) 0.62555(15) 0.17250(14) 0.0192(3) Uani 1 1 d .
C24 C 0.40543(18) 0.56833(17) 0.12373(15) 0.0235(4) Uani 1 1 d .
H24 H 0.419665 0.581460 0.050598 0.028 Uiso 1 1 calc R
C25 C 0.49520(19) 0.49206(19) 0.18226(18) 0.0291(4) Uani 1 1 d .
H25 H 0.569240 0.451873 0.148563 0.035 Uiso 1 1 calc R
C26 C 0.4770(2) 0.47471(19) 0.28883(17) 0.0311(4) Uani 1 1 d .
H26 H 0.538089 0.422345 0.328337 0.037 Uiso 1 1 calc R
C27 C 0.3693(2) 0.53387(19) 0.33820(16) 0.0293(4) Uani 1 1 d .
H27 H 0.357596 0.523331 0.411735 0.035 Uiso 1 1 calc R
C28 C 0.27825(18) 0.60866(17) 0.28010(14) 0.0233(3) Uani 1 1 d .
H28 H 0.204403 0.648524 0.314299 0.028 Uiso 1 1 calc R
C29 C 0.01702(17) 0.68158(15) -0.01923(13) 0.0185(3) Uani 1 1 d .
C30 C -0.11625(18) 0.71623(16) -0.00113(14) 0.0227(3) Uani 1 1 d .
H30 H -0.144507 0.755465 0.059766 0.027 Uiso 1 1 calc R
C31 C -0.20760(19) 0.69375(18) -0.07148(16) 0.0270(4) Uani 1 1 d .
H31 H -0.297672 0.717914 -0.058695 0.032 Uiso 1 1 calc R
C32 C -0.1669(2) 0.63599(17) -0.16029(16) 0.0268(4) Uani 1 1 d .
H32 H -0.229076 0.621033 -0.208626 0.032 Uiso 1 1 calc R
C33 C -0.0353(2) 0.60005(17) -0.17850(15) 0.0277(4) Uani 1 1 d .
H33 H -0.007701 0.559736 -0.238977 0.033 Uiso 1 1 calc R
C34 C 0.05642(19) 0.62285(17) -0.10848(14) 0.0234(3) Uani 1 1 d .
H34 H 0.146334 0.598259 -0.121577 0.028 Uiso 1 1 calc R

loop_
_atom_site_aniso_label
_atom_site_aniso_U_11
_atom_site_aniso_U_22
_atom_site_aniso_U_33
_atom_site_aniso_U_23
_atom_site_aniso_U_13
_atom_site_aniso_U_12
Sn 0.01794(7) 0.01419(7) 0.01734(7) -0.00128(4) 0.00175(4) -0.00177(4)
O1 0.0221(6) 0.0148(6) 0.0217(6) -0.0015(4) 0.0054(5) -0.0020(5)
O2 0.0250(6) 0.0168(6) 0.0227(6) -0.0028(5) 0.0059(5) -0.0022(5)
N1 0.0176(6) 0.0175(7) 0.0163(6) 0.0001(5) 0.0016(5) -0.0034(5)
N2 0.0206(7) 0.0179(7) 0.0183(7) -0.0001(5) 0.0042(5) -0.0039(5)
C1 0.0168(7) 0.0167(7) 0.0159(7) -0.0009(6) 0.0001(6) -0.0006(6)
C2 0.0177(7) 0.0166(8) 0.0172(7) 0.0006(6) 0.0005(6) -0.0018(6)
C3 0.0162(7) 0.0210(8) 0.0195(8) -0.0011(6) 0.0029(6) -0.0012(6)
C4 0.0181(7) 0.0171(8) 0.0189(8) -0.0013(6) -0.0006(6) 0.0005(6)
C5 0.0197(8) 0.0162(7) 0.0185(8) -0.0006(6) -0.0005(6) -0.0009(6)
C6 0.0174(7) 0.0166(7) 0.0167(7) -0.0002(6) 0.0009(6) -0.0016(6)
C7 0.0211(8) 0.0140(7) 0.0192(8) 0.0004(6) 0.0002(6) -0.0019(6)
C8 0.0180(7) 0.0186(8) 0.0168(7) -0.0004(6) -0.0009(6) -0.0015(6)
C9 0.0168(7) 0.0222(8) 0.0154(7) -0.0001(6) -0.0008(6) -0.0025(6)
C10 0.0219(8) 0.0228(9) 0.0257(9) -0.0008(7) 0.0039(7) -0.0030(7)
C11 0.0247(9) 0.0269(9) 0.0281(9) 0.0028(7) 0.0014(7) -0.0087(7)
C12 0.0197(8) 0.0388(11) 0.0204(8) 0.0027(7) 0.0031(6) -0.0076(7)
C13 0.0250(9) 0.0347(10) 0.0232(9) -0.0022(7) 0.0061(7) 0.0008(8)
C14 0.0261(9) 0.0226(9) 0.0227(8) -0.0001(7) 0.0031(7) -0.0009(7)
C15 0.0195(8) 0.0180(8) 0.0226(8) 0.0016(6) 0.0028(6) -0.0035(6)
C16 0.0245(9) 0.0205(8) 0.0280(9) -0.0009(7) 0.0006(7) -0.0072(7)
C17 0.0283(9) 0.0222(9) 0.0269(9) 0.0049(7) -0.0021(7) -0.0038(7)
C18 0.0288(10) 0.0250(9) 0.0326(10) 0.0009(7) 0.0120(8) -0.0069(7)
C19 0.0205(8) 0.0193(8) 0.0210(8) -0.0033(6) 0.0023(6) 0.0010(6)
C20 0.0254(9) 0.0298(10) 0.0260(9) -0.0099(7) -0.0024(7) 0.0018(7)
C21 0.0195(8) 0.0324(10) 0.0326(10) -0.0089(8) 0.0019(7) 0.0032(7)
C22 0.0428(12) 0.0181(9) 0.0349(11) -0.0025(7) 0.0145(9) 0.0033(8)
C23 0.0191(8) 0.0146(7) 0.0243(8) -0.0024(6) 0.0001(6) -0.0038(6)
C24 0.0235(9) 0.0219(8) 0.0250(9) -0.0036(7) 0.0012(7) -0.0016(7)
C25 0.0207(9) 0.0252(10) 0.0409(11) -0.0052(8) -0.0010(8) 0.0012(7)
C26 0.0260(9) 0.0265(10) 0.0401(11) 0.0036(8) -0.0098(8) -0.0010(7)
C27 0.0312(10) 0.0318(10) 0.0250(9) 0.0021(8) -0.0054(8) -0.0046(8)
C28 0.0241(9) 0.0217(8) 0.0244(9) -0.0026(7) -0.0007(7) -0.0037(7)
C29 0.0224(8) 0.0141(7) 0.0191(8) 0.0003(6) 0.0000(6) -0.0037(6)
C30 0.0241(9) 0.0205(8) 0.0227(8) -0.0002(6) -0.0007(7) -0.0001(7)
C31 0.0240(9) 0.0248(9) 0.0317(10) 0.0014(7) -0.0045(7) -0.0016(7)
C32 0.0320(10) 0.0201(9) 0.0297(9) 0.0001(7) -0.0098(8) -0.0077(7)
C33 0.0366(11) 0.0220(9) 0.0258(9) -0.0067(7) -0.0014(8) -0.0055(8)
C34 0.0249(9) 0.0208(8) 0.0248(9) -0.0041(7) 0.0021(7) -0.0028(7)

loop_
_atom_type_symbol
_atom_type_description
_atom_type_scat_dispersion_real
_atom_type_scat_dispersion_imag
_atom_type_scat_source
C C 0.0033 0.0016 'International Tables Vol C Tables 4.2.6.8 and 6.1.1.4'
H H 0.0000 0.0000 'International Tables Vol C Tables 4.2.6.8 and 6.1.1.4'
N N 0.0061 0.0033 'International Tables Vol C Tables 4.2.6.8 and 6.1.1.4'
O O 0.0106 0.0060 'International Tables Vol C Tables 4.2.6.8 and 6.1.1.4'
Sn Sn -0.6537 1.4246 'International Tables Vol C Tables 4.2.6.8 and 6.1.1.4'

loop_
_geom_angle_atom_site_label_1
_geom_angle_atom_site_label_2
_geom_angle_atom_site_label_3
_geom_angle
O1 Sn O2 158.23(5)
O1 Sn N1 84.32(5)
O1 Sn C23 94.43(6)
O1 Sn C29 95.78(6)
N1 Sn O2 74.17(5)
C23 Sn O2 92.64(6)
C23 Sn N1 117.60(6)
C29 Sn O2 95.38(6)
C29 Sn N1 112.11(6)
C29 Sn C23 129.95(6)
C1 O1 Sn 133.71(11)
C8 O2 Sn 112.91(10)
N2 N1 Sn 116.59(10)
C7 N1 Sn 127.94(11)
C7 N1 N2 115.45(14)
C8 N2 N1 111.02(14)
O1 C1 C2 119.84(15)
O1 C1 C6 121.60(15)
C6 C1 C2 118.54(15)
C1 C2 C15 121.90(15)
C3 C2 C1 117.61(15)
C3 C2 C15 120.45(15)
C2 C3 H3 117.7
C2 C3 C4 124.69(16)
C4 C3 H3 117.7
C3 C4 C19 120.07(15)
C5 C4 C3 116.77(16)
C5 C4 C19 122.94(15)
C4 C5 H5 119.3
C4 C5 C6 121.47(16)
C6 C5 H5 119.3
C1 C6 C7 124.26(15)
C5 C6 C1 120.61(15)
C5 C6 C7 115.11(15)
N1 C7 C6 127.52(16)
N1 C7 H7 116.2
C6 C7 H7 116.2
O2 C8 N2 125.26(16)
O2 C8 C9 118.18(15)
N2 C8 C9 116.54(15)
C10 C9 C8 120.69(16)
C14 C9 C8 120.07(16)
C14 C9 C10 119.20(16)
C9 C10 H10 119.8
C11 C10 C9 120.33(17)
C11 C10 H10 119.8
C10 C11 H11 120.0
C10 C11 C12 120.04(18)
C12 C11 H11 120.0
C11 C12 H12 120.0
C13 C12 C11 120.02(17)
C13 C12 H12 120.0
C12 C13 H13 119.8
C12 C13 C14 120.33(18)
C14 C13 H13 119.8
C9 C14 H14 120.0
C13 C14 C9 120.09(18)
C13 C14 H14 120.0
C16 C15 C2 111.48(14)
C16 C15 C18 106.35(15)
C17 C15 C2 109.83(14)
C17 C15 C16 109.30(15)
C17 C15 C18 108.19(15)
C18 C15 C2 111.57(15)
C15 C16 H16A 109.5
C15 C16 H16B 109.5
C15 C16 H16C 109.5
H16A C16 H16B 109.5
H16A C16 H16C 109.5
H16B C16 H16C 109.5
C15 C17 H17A 109.5
C15 C17 H17B 109.5
C15 C17 H17C 109.5
H17A C17 H17B 109.5
H17A C17 H17C 109.5
H17B C17 H17C 109.5
C15 C18 H18A 109.5
C15 C18 H18B 109.5
C15 C18 H18C 109.5
H18A C18 H18B 109.5
H18A C18 H18C 109.5
H18B C18 H18C 109.5
C4 C19 C20 107.40(14)
C4 C19 C21 111.76(15)
C4 C19 C22 111.88(15)
C20 C19 C21 109.06(15)
C22 C19 C20 108.63(17)
C22 C19 C21 108.05(16)
C19 C20 H20A 109.5
C19 C20 H20B 109.5
C19 C20 H20C 109.5
H20A C20 H20B 109.5
H20A C20 H20C 109.5
H20B C20 H20C 109.5
C19 C21 H21A 109.5
C19 C21 H21B 109.5
C19 C21 H21C 109.5
H21A C21 H21B 109.5
H21A C21 H21C 109.5
H21B C21 H21C 109.5
C19 C22 H22A 109.5
C19 C22 H22B 109.5
C19 C22 H22C 109.5
H22A C22 H22B 109.5
H22A C22 H22C 109.5
H22B C22 H22C 109.5
C24 C23 Sn 120.86(13)
C28 C23 Sn 120.25(13)
C28 C23 C24 118.88(17)
C23 C24 H24 119.9
C25 C24 C23 120.17(18)
C25 C24 H24 119.9
C24 C25 H25 119.8
C26 C25 C24 120.33(19)
C26 C25 H25 119.8
C25 C26 H26 120.1
C25 C26 C27 119.89(18)
C27 C26 H26 120.1
C26 C27 H27 120.0
C26 C27 C28 120.08(19)
C28 C27 H27 120.0
C23 C28 C27 120.61(18)
C23 C28 H28 119.7
C27 C28 H28 119.7
C30 C29 Sn 118.22(13)
C34 C29 Sn 122.80(13)
C34 C29 C30 118.81(17)
C29 C30 H30 119.7
C31 C30 C29 120.67(17)
C31 C30 H30 119.7
C30 C31 H31 120.0
C32 C31 C30 119.90(18)
C32 C31 H31 120.0
C31 C32 H32 120.0
C31 C32 C33 119.96(18)
C33 C32 H32 120.0
C32 C33 H33 119.9
C32 C33 C34 120.28(18)
C34 C33 H33 119.9
C29 C34 H34 119.8
C33 C34 C29 120.38(17)
C33 C34 H34 119.8

loop_
_geom_bond_atom_site_label_1
_geom_bond_atom_site_label_2
_geom_bond_distance
Sn O1 2.0816(12)
Sn O2 2.1379(13)
Sn N1 2.1369(15)
Sn C23 2.1199(18)
Sn C29 2.1112(17)
O1 C1 1.330(2)
O2 C8 1.306(2)
N1 N2 1.3976(19)
N1 C7 1.303(2)
N2 C8 1.311(2)
C1 C2 1.425(2)
C1 C6 1.419(2)
C2 C3 1.391(2)
C2 C15 1.542(2)
C3 H3 0.9500
C3 C4 1.409(2)
C4 C5 1.375(2)
C4 C19 1.531(2)
C5 H5 0.9500
C5 C6 1.415(2)
C6 C7 1.435(2)
C7 H7 0.9500
C8 C9 1.483(2)
C9 C10 1.398(3)
C9 C14 1.397(2)
C10 H10 0.9500
C10 C11 1.389(3)
C11 H11 0.9500
C11 C12 1.389(3)
C12 H12 0.9500
C12 C13 1.384(3)
C13 H13 0.9500
C13 C14 1.390(3)
C14 H14 0.9500
C15 C16 1.539(3)
C15 C17 1.539(3)
C15 C18 1.539(2)
C16 H16A 0.9800
C16 H16B 0.9800
C16 H16C 0.9800
C17 H17A 0.9800
C17 H17B 0.9800
C17 H17C 0.9800
C18 H18A 0.9800
C18 H18B 0.9800
C18 H18C 0.9800
C19 C20 1.538(3)
C19 C21 1.538(2)
C19 C22 1.535(3)
C20 H20A 0.9800
C20 H20B 0.9800
C20 H20C 0.9800
C21 H21A 0.9800
C21 H21B 0.9800
C21 H21C 0.9800
C22 H22A 0.9800
C22 H22B 0.9800
C22 H22C 0.9800
C23 C24 1.400(2)
C23 C28 1.390(3)
C24 H24 0.9500
C24 C25 1.395(3)
C25 H25 0.9500
C25 C26 1.380(3)
C26 H26 0.9500
C26 C27 1.388(3)
C27 H27 0.9500
C27 C28 1.392(3)
C28 H28 0.9500
C29 C30 1.402(2)
C29 C34 1.395(2)
C30 H30 0.9500
C30 C31 1.392(3)
C31 H31 0.9500
C31 C32 1.387(3)
C32 H32 0.9500
C32 C33 1.389(3)
C33 H33 0.9500
C33 C34 1.393(3)
C34 H34 0.9500
